data_4085106
loop_
_publ_author_name
'Frasco, Daniel A.'
'Sommer, Roger D.'
'Ison, Elon A.'

_publ_section_title
;
 ortho-C--H Activation of Thiobenzoic Acid: Synthesis, Characterization,
 and Reactivity of Iridium Thiobenzoate Complexes
;
_journal_issue 1
_journal_name_full Organometallics
_journal_page_first 275
_journal_paper_doi 10.1021/om501115u
_journal_volume 34
_journal_year 2015
_chemical_formula_sum 'C34 H38 Ir2 O2 S2'
_chemical_formula_weight 927.16
_chemical_name_common C20H26IrO3S
_space_group_crystal_system triclinic
_space_group_IT_number 2
_space_group_name_Hall '-P 1'
_space_group_name_H-M_alt 'P -1'
_symmetry_space_group_name_Hall '-P 1'
_symmetry_space_group_name_H-M 'P -1'
_atom_sites_solution_hydrogens geom
_atom_sites_solution_primary direct
_atom_sites_solution_secondary difmap
_cell_angle_alpha 66.309(2)
_cell_angle_beta 77.213(2)
_cell_angle_gamma 72.572(2)
_cell_formula_units_Z 1
_cell_length_a 8.7597(3)
_cell_length_b 9.5564(3)
_cell_length_c 10.3206(4)
_cell_measurement_reflns_used 9706
_cell_measurement_temperature 100.(2)
_cell_measurement_theta_max 34.5693
_cell_measurement_theta_min 2.1695
_cell_volume 749.76(5)
_computing_cell_refinement 'SAINT V7.68A (Bruker AXS Inc., 2009)'
_computing_data_collection 'Bruker Instrument Service v2009, 11, 0, 0'
_computing_data_reduction 'SAINT V7.68A (Bruker AXS Inc., 2009)'
_computing_structure_refinement 'SHELXL-97 (Sheldrick, 2008)'
_computing_structure_solution 'SHELXS-97 (Sheldrick, 2008)'
_diffrn_ambient_temperature 100.(2)
_diffrn_detector_area_resol_mean 8.3333
_diffrn_measured_fraction_theta_full 0.990
_diffrn_measured_fraction_theta_max 0.990
_diffrn_measurement_device_type 'Bruker-Nonius X8 Kappa APEX II'
_diffrn_measurement_method 'phi and omega scans'
_diffrn_radiation_monochromator graphite
_diffrn_radiation_type MoK\a
_diffrn_radiation_wavelength 0.71073
_diffrn_reflns_av_R_equivalents 0.0371
_diffrn_reflns_av_sigmaI/netI 0.0372
_diffrn_reflns_limit_h_max 12
_diffrn_reflns_limit_h_min -11
_diffrn_reflns_limit_k_max 13
_diffrn_reflns_limit_k_min -13
_diffrn_reflns_limit_l_max 13
_diffrn_reflns_limit_l_min -14
_diffrn_reflns_number 13645
_diffrn_reflns_theta_full 30.00
_diffrn_reflns_theta_max 30.00
_diffrn_reflns_theta_min 2.17
_diffrn_source 'fine-focus sealed tube'
_exptl_absorpt_coefficient_mu 9.035
_exptl_absorpt_correction_T_max 0.29
_exptl_absorpt_correction_T_min 0.17
_exptl_absorpt_correction_type multi-scan
_exptl_absorpt_process_details 'SADABS V2008/1 (Bruker AXS Inc.)'
_exptl_crystal_colour 'clear orange'
_exptl_crystal_density_diffrn 2.053
_exptl_crystal_density_method 'not measured'
_exptl_crystal_description block
_exptl_crystal_F_000 444
_exptl_crystal_size_max 0.280
_exptl_crystal_size_mid 0.220
_exptl_crystal_size_min 0.180
_refine_diff_density_max 5.328
_refine_diff_density_min -4.542
_refine_ls_extinction_method none
_refine_ls_goodness_of_fit_ref 1.035
_refine_ls_hydrogen_treatment constr
_refine_ls_matrix_type full
_refine_ls_number_parameters 186
_refine_ls_number_reflns 4338
_refine_ls_number_restraints 91
_refine_ls_restrained_S_all 1.024
_refine_ls_R_factor_all 0.0404
_refine_ls_R_factor_gt 0.0381
_refine_ls_shift/su_max 0.018
_refine_ls_shift/su_mean 0.002
_refine_ls_structure_factor_coef Fsqd
_refine_ls_weighting_details 'calc w=1/[\s^2^(Fo^2^)+(0.0744P)^2^+0.0000P] where P=(Fo^2^+2Fc^2^)/3'
_refine_ls_weighting_scheme calc
_refine_ls_wR_factor_gt 0.0944
_refine_ls_wR_factor_ref 0.0958
_reflns_number_gt 4064
_reflns_number_total 4338
_reflns_threshold_expression >2sigma(I)
_cod_data_source_file om501115u_si_002.cif
_cod_data_source_block I
_cod_depositor_comments 'Adding full bibliography for 4085106--4085109.cif.'
_cod_database_code 4085106

loop_
_space_group_symop_operation_xyz
'x, y, z'
'-x, -y, -z'

loop_
_atom_site_type_symbol
_atom_site_label
_atom_site_fract_x
_atom_site_fract_y
_atom_site_fract_z
_atom_site_U_iso_or_equiv
_atom_site_adp_type
_atom_site_calc_flag
_atom_site_refinement_flags
_atom_site_occupancy
Ir Ir1 0.890764(17) 0.181278(16) 0.882755(14) 0.01182(7) Uani d U 1
S S1 1.06484(14) 0.09713(13) 1.05628(11) 0.0136(2) Uani d U 1
O O1 0.9602(5) 0.1446(5) 1.3005(4) 0.0236(7) Uani d U 1
C C1 0.7220(6) 0.1402(5) 1.0582(5) 0.0148(8) Uani d U 1
C C2 0.7537(6) 0.1357(5) 1.1881(5) 0.0151(8) Uani d U 1
C C3 0.6346(6) 0.1235(6) 1.3058(5) 0.0183(8) Uani d U 1
H H3 0.6576 0.1251 1.3909 0.022 Uiso calc R 1
C C8 0.8544(6) 0.4337(6) 0.7945(5) 0.0162(8) Uani d U 1
C C6 0.5699(6) 0.1217(6) 1.0553(5) 0.0186(8) Uani d U 1
H H6 0.5456 0.1198 0.9709 0.022 Uiso calc R 1
C C12 1.0072(6) 0.3696(6) 0.7253(5) 0.0179(8) Uani d U 1
C C11 0.9776(6) 0.2890(5) 0.6475(5) 0.0167(8) Uani d U 1
C C7 0.9175(6) 0.1327(5) 1.2022(5) 0.0152(8) Uani d U 1
C C9 0.7300(5) 0.3959(5) 0.7528(5) 0.0168(8) Uani d U 1
C C5 0.4540(6) 0.1060(6) 1.1734(5) 0.0191(9) Uani d U 1
H H5 0.3523 0.0929 1.1687 0.023 Uiso calc R 1
C C4 0.4856(6) 0.1094(6) 1.2989(5) 0.0210(9) Uani d U 1
H H4 0.405 0.102 1.3783 0.025 Uiso calc R 1
C C10 0.8041(6) 0.3005(5) 0.6694(5) 0.0169(8) Uani d U 1
C C14 0.5534(6) 0.4539(7) 0.7862(6) 0.0255(10) Uani d U 1
H H14A 0.4961 0.3828 0.7811 0.038 Uiso calc R 1
H H14B 0.517 0.5597 0.7171 0.038 Uiso calc R 1
H H14C 0.5309 0.4573 0.8824 0.038 Uiso calc R 1
C C15 0.7219(7) 0.2357(7) 0.6016(5) 0.0260(11) Uani d U 1
H H15A 0.7905 0.1357 0.5964 0.039 Uiso calc R 1
H H15B 0.7019 0.3106 0.5054 0.039 Uiso calc R 1
H H15C 0.6191 0.2183 0.6587 0.039 Uiso calc R 1
C C13 0.8337(7) 0.5362(6) 0.8769(5) 0.0231(10) Uani d U 1
H H13A 0.7253 0.5466 0.9288 0.035 Uiso calc R 1
H H13B 0.8484 0.6403 0.8114 0.035 Uiso calc R 1
H H13C 0.9139 0.4894 0.9446 0.035 Uiso calc R 1
C C16 1.0974(8) 0.2226(7) 0.5478(5) 0.0280(12) Uani d U 1
H H16A 1.204 0.1862 0.5809 0.042 Uiso calc R 1
H H16B 1.101 0.3039 0.4524 0.042 Uiso calc R 1
H H16C 1.0662 0.1339 0.5444 0.042 Uiso calc R 1
C C17 1.1673(7) 0.3923(7) 0.7320(6) 0.0277(11) Uani d U 1
H H17A 1.1771 0.375 0.8303 0.042 Uiso calc R 1
H H17B 1.1754 0.4996 0.6705 0.042 Uiso calc R 1
H H17C 1.2539 0.317 0.6994 0.042 Uiso calc R 1

loop_
_atom_site_aniso_label
_atom_site_aniso_U_11
_atom_site_aniso_U_22
_atom_site_aniso_U_33
_atom_site_aniso_U_12
_atom_site_aniso_U_13
_atom_site_aniso_U_23
Ir1 0.01596(11) 0.00669(10) 0.01252(10) -0.00249(7) -0.00258(6) -0.00283(7)
S1 0.0185(5) 0.0089(5) 0.0142(5) -0.0038(4) -0.0036(4) -0.0037(4)
O1 0.0319(19) 0.0231(19) 0.0209(16) -0.0078(16) -0.0041(14) -0.0117(14)
C1 0.022(2) 0.0054(18) 0.0175(18) -0.0020(15) -0.0034(15) -0.0050(15)
C2 0.020(2) 0.0087(19) 0.0161(19) -0.0015(16) -0.0042(15) -0.0041(16)
C3 0.025(2) 0.013(2) 0.0162(19) -0.0038(18) -0.0017(16) -0.0051(16)
C8 0.022(2) 0.0092(18) 0.0163(19) -0.0040(16) -0.0053(15) -0.0015(15)
C6 0.022(2) 0.014(2) 0.021(2) -0.0052(17) -0.0029(16) -0.0059(17)
C12 0.021(2) 0.013(2) 0.0180(19) -0.0076(16) -0.0030(15) -0.0016(15)
C11 0.026(2) 0.0072(19) 0.0118(16) -0.0028(16) -0.0028(15) 0.0011(14)
C7 0.021(2) 0.0096(19) 0.0150(17) -0.0044(16) -0.0009(15) -0.0047(15)
C9 0.021(2) 0.0087(19) 0.0189(19) -0.0026(15) -0.0060(15) -0.0015(15)
C5 0.017(2) 0.014(2) 0.025(2) -0.0042(17) -0.0026(16) -0.0061(18)
C4 0.023(2) 0.013(2) 0.022(2) -0.0044(18) 0.0025(17) -0.0046(17)
C10 0.026(2) 0.011(2) 0.0131(17) -0.0067(17) -0.0073(15) 0.0002(14)
C14 0.020(2) 0.019(2) 0.031(3) -0.0018(18) -0.0024(19) -0.005(2)
C15 0.041(3) 0.020(2) 0.022(2) -0.011(2) -0.013(2) -0.0045(19)
C13 0.033(3) 0.015(2) 0.025(2) -0.006(2) -0.0062(19) -0.0091(18)
C16 0.037(3) 0.018(3) 0.016(2) 0.001(2) 0.003(2) -0.0012(18)
C17 0.025(2) 0.025(3) 0.031(3) -0.013(2) -0.007(2) 0.000(2)

loop_
_atom_type_symbol
_atom_type_description
_atom_type_scat_dispersion_real
_atom_type_scat_dispersion_imag
_atom_type_scat_source
C C 0.0033 0.0016 'International Tables Vol C Tables 4.2.6.8 and 6.1.1.4'
H H 0.0000 0.0000 'International Tables Vol C Tables 4.2.6.8 and 6.1.1.4'
O O 0.0106 0.0060 'International Tables Vol C Tables 4.2.6.8 and 6.1.1.4'
S S 0.1246 0.1234 'International Tables Vol C Tables 4.2.6.8 and 6.1.1.4'
Ir Ir -1.4442 7.9887 'International Tables Vol C Tables 4.2.6.8 and 6.1.1.4'

loop_
_geom_angle_atom_site_label_1
_geom_angle_atom_site_label_2
_geom_angle_atom_site_label_3
_geom_angle_site_symmetry_3
_geom_angle
C1 Ir1 C8 . 104.22(18)
C1 Ir1 C9 . 94.00(17)
C8 Ir1 C9 . 38.46(16)
C1 Ir1 C10 . 117.95(18)
C8 Ir1 C10 . 64.05(17)
C9 Ir1 C10 . 37.46(17)
C1 Ir1 C12 . 141.49(18)
C8 Ir1 C12 . 38.75(18)
C9 Ir1 C12 . 63.43(17)
C10 Ir1 C12 . 63.09(17)
C1 Ir1 C11 . 155.24(18)
C8 Ir1 C11 . 63.46(17)
C9 Ir1 C11 . 62.71(17)
C10 Ir1 C11 . 37.96(17)
C12 Ir1 C11 . 36.77(16)
C1 Ir1 S1 . 82.37(13)
C8 Ir1 S1 . 104.68(12)
C9 Ir1 S1 . 140.95(12)
C10 Ir1 S1 . 158.03(12)
C12 Ir1 S1 . 96.05(12)
C11 Ir1 S1 . 120.69(12)
C1 Ir1 S1 2_757 82.35(12)
C8 Ir1 S1 2_757 171.17(13)
C9 Ir1 S1 2_757 136.46(12)
C10 Ir1 S1 2_757 107.77(12)
C12 Ir1 S1 2_757 135.76(14)
C11 Ir1 S1 2_757 108.19(12)
S1 Ir1 S1 2_757 81.84(4)
C7 S1 Ir1 . 99.10(15)
C7 S1 Ir1 2_757 102.70(15)
Ir1 S1 Ir1 2_757 98.16(4)
C6 C1 C2 . 116.8(4)
C6 C1 Ir1 . 123.1(3)
C2 C1 Ir1 . 120.1(3)
C3 C2 C1 . 121.3(4)
C3 C2 C7 . 119.9(4)
C1 C2 C7 . 118.7(4)
C4 C3 C2 . 120.6(4)
C9 C8 C12 . 107.3(4)
C9 C8 C13 . 127.5(5)
C12 C8 C13 . 124.8(4)
C9 C8 Ir1 . 72.8(3)
C12 C8 Ir1 . 73.0(3)
C13 C8 Ir1 . 125.6(3)
C5 C6 C1 . 121.5(4)
C11 C12 C8 . 108.6(4)
C11 C12 C17 . 126.6(5)
C8 C12 C17 . 124.8(5)
C11 C12 Ir1 . 73.6(3)
C8 C12 Ir1 . 68.2(2)
C17 C12 Ir1 . 125.8(3)
C12 C11 C10 . 107.5(4)
C12 C11 C16 . 126.2(5)
C10 C11 C16 . 126.0(5)
C12 C11 Ir1 . 69.6(2)
C10 C11 Ir1 . 69.0(2)
C16 C11 Ir1 . 132.3(3)
O1 C7 C2 . 126.5(4)
O1 C7 S1 . 120.4(4)
C2 C7 S1 . 113.0(3)
C10 C9 C8 . 108.4(4)
C10 C9 C14 . 126.1(4)
C8 C9 C14 . 125.4(5)
C10 C9 Ir1 . 71.6(3)
C8 C9 Ir1 . 68.8(3)
C14 C9 Ir1 . 127.5(3)
C6 C5 C4 . 120.7(4)
C3 C4 C5 . 119.1(4)
C9 C10 C11 . 108.0(4)
C9 C10 C15 . 127.1(5)
C11 C10 C15 . 124.6(4)
C9 C10 Ir1 . 70.9(2)
C11 C10 Ir1 . 73.1(2)
C15 C10 Ir1 . 126.5(3)

loop_
_geom_bond_atom_site_label_1
_geom_bond_atom_site_label_2
_geom_bond_site_symmetry_2
_geom_bond_distance
Ir1 C1 . 2.052(5)
Ir1 C8 . 2.157(5)
Ir1 C9 . 2.210(4)
Ir1 C10 . 2.220(4)
Ir1 C12 . 2.222(4)
Ir1 C11 . 2.275(4)
Ir1 S1 . 2.3443(11)
Ir1 S1 2_757 2.4018(11)
S1 C7 . 1.827(5)
S1 Ir1 2_757 2.4019(11)
O1 C7 . 1.212(5)
C1 C6 . 1.404(6)
C1 C2 . 1.410(6)
C2 C3 . 1.405(6)
C2 C7 . 1.465(6)
C3 C4 . 1.372(7)
C8 C9 . 1.439(6)
C8 C12 . 1.454(7)
C8 C13 . 1.487(7)
C6 C5 . 1.391(7)
C12 C11 . 1.419(6)
C12 C17 . 1.501(6)
C11 C10 . 1.463(7)
C11 C16 . 1.488(7)
C9 C10 . 1.422(7)
C9 C14 . 1.491(7)
C5 C4 . 1.397(7)
C10 C15 . 1.494(6)
